data_4311675
loop_
_publ_author_name
'Lihui Wei'
'John W. Babich'
'Jon Zubieta'

_publ_contact_author
;
Dr Steven J. Rettig
Department of Chemistry
University of British Columbia
2036 Main Mall
Vancouver
BC
Canada V6T 1Z1
;
_publ_contact_author_email xtal@xray1.chem.ubc.ca
_publ_contact_author_fax 604-822-2847
_publ_contact_author_phone 604-822-4865
_publ_section_title
;
 Unusual Reactivity of the {ReVO}3+ Core: Syntheses and Characterization
 of Novel Rhenium Halide Complexes with N-Methyl-o-diaminobenzene
;
_journal_name_full 'Inorganic Chemistry'
_journal_page_first 6445
_journal_page_last 6454
_journal_paper_doi 10.1021/ic049372p
_journal_volume 43
_journal_year 2004
_chemical_formula_iupac '[Re Cl4 (C18 H15 P)2]0.86, [Re Cl3 O(C18 H15 P)2]0.14'
_chemical_formula_moiety '0.86(C36 H30 Cl4 P2 Re), 14(C36 H30 Cl3 O P2 Re)'
_chemical_formula_sum 'C36 H30 Cl3.86 O0.14 P2 Re'
_chemical_formula_weight 849.80
_space_group_IT_number 2
_symmetry_cell_setting triclinic
_symmetry_space_group_name_Hall '-P 1'
_symmetry_space_group_name_H-M 'P -1'
_audit_creation_method 'from TEXRAY.INF file'
_cell_angle_alpha 96.130(10)
_cell_angle_beta 92.420(10)
_cell_angle_gamma 64.940(10)
_cell_formula_units_Z 3
_cell_length_a 14.204(2)
_cell_length_b 16.381(3)
_cell_length_c 11.878(2)
_cell_measurement_reflns_used 25
_cell_measurement_temperature 294.2
_cell_measurement_theta_max 13.5
_cell_measurement_theta_min 12.6
_cell_volume 2489.2(7)
_computing_cell_refinement 'MSC/AFC Diffractometer Control Software'
_computing_data_collection
;
MSC/AFC Diffractometer Control Software
(Molecular Structure Corporation, 1988)
;
_computing_data_reduction 'TEXSAN (Molecular Structure Corporation, 1985, 1992)'
_computing_publication_material TEXSAN
_computing_structure_refinement TEXSAN
_computing_structure_solution 'DIRDIF (Beurskens et al, 1994)'
_diffrn_ambient_temperature 294.2
_diffrn_measurement_device 'Rigaku AFC6S'
_diffrn_measurement_method \w-2\q
_diffrn_radiation_monochromator graphite
_diffrn_radiation_source 'X-ray tube'
_diffrn_radiation_type MoK\a
_diffrn_radiation_wavelength 0.71069
_diffrn_reflns_av_R_equivalents 0.037
_diffrn_reflns_limit_h_max 21
_diffrn_reflns_limit_h_min 0
_diffrn_reflns_limit_k_max 24
_diffrn_reflns_limit_k_min -21
_diffrn_reflns_limit_l_max 17
_diffrn_reflns_limit_l_min -17
_diffrn_reflns_number 18631
_diffrn_reflns_theta_max 32.5
_diffrn_reflns_theta_min 1.75
_diffrn_standards_decay_% 0
_diffrn_standards_interval_count 200
_diffrn_standards_number 3
_exptl_absorpt_coefficient_mu 4.10
_exptl_absorpt_correction_T_max 1.000
_exptl_absorpt_correction_T_min 0.853
_exptl_absorpt_correction_type '\y scans (North, Phillips & Mathews, 1968)'
_exptl_absorpt_process_details \y-scans
_exptl_crystal_colour red
_exptl_crystal_density_diffrn 1.701
_exptl_crystal_density_meas ?
_exptl_crystal_description prism
_exptl_crystal_F_000 1253.10
_exptl_crystal_size_max 0.35
_exptl_crystal_size_mid 0.20
_exptl_crystal_size_min 0.12
_refine_diff_density_max 0.60
_refine_diff_density_min -1.07
_refine_ls_extinction_coef 1.0E-8(2)
_refine_ls_extinction_method 'Zachariasen (1967) type 2, Gaussian isotropic'
_refine_ls_goodness_of_fit_obs 1.240
_refine_ls_hydrogen_treatment 'H atoms riding with C---H 0.98\%A'
_refine_ls_matrix_type full
_refine_ls_number_constraints 1
_refine_ls_number_parameters 594
_refine_ls_number_reflns 8572
_refine_ls_number_restraints 0
_refine_ls_R_factor_obs 0.032
_refine_ls_shift/esd_max 0.005
_refine_ls_structure_factor_coef F
_refine_ls_weighting_details 'w = 1/\s^2^(F)'
_refine_ls_weighting_scheme calc
_refine_ls_wR_factor_obs 0.025
_reflns_number_observed 8572
_reflns_number_total 18002
_reflns_observed_criterion I>3\s(I)
_cod_data_source_file ic049372psi20040712_033503.cif
_cod_data_source_block fg1149
_cod_depositor_comments
;
The following automatic conversions were performed:

'_refine_ls_weighting_scheme' value 'w = 1/\s^2^(F)' was changed to
'calc'. New tag '_refine_ls_weighting_details' was created. The value
of the new tag was set to 'w = 1/\s^2^(F)'.

Automatic conversion script
Id: cif_fix_values 3143 2015-03-26 13:38:13Z robertas 
;
_cod_original_formula_sum 'C36 H30 Cl3.86 O0.14 P2 Re '
_cod_database_code 4311675

loop_
_symmetry_equiv_pos_as_xyz
'   +x,   +y,   +z'
'   -x,   -y,   -z'

loop_
_atom_site_aniso_label
_atom_site_aniso_U_11
_atom_site_aniso_U_22
_atom_site_aniso_U_33
_atom_site_aniso_U_12
_atom_site_aniso_U_13
_atom_site_aniso_U_23
Re(1) 0.03120(10) 0.02650(10) 0.03190(10) -0.01380(10) -0.00015(9) 0.00290(9)
Re(2) 0.0323(2) 0.0251(2) 0.0296(2) -0.0086(2) 0.00000(10) 0.00350(10)
Cl(1) 0.0535(9) 0.0301(7) 0.0520(8) -0.0054(7) -0.0050(7) 0.0029(6)
Cl(2) 0.0427(9) 0.0563(9) 0.0513(7) -0.0306(8) -0.0071(6) 0.0081(7)
Cl(3) 0.0470(10) 0.0300(10) 0.0530(10) -0.0070(10) -0.0054(9) 0.0020(10)
Cl(4) 0.0393(8) 0.0528(8) 0.0501(7) -0.0284(7) -0.0068(6) 0.0118(6)
Cl(5) 0.0527(10) 0.0299(8) 0.0483(7) -0.0046(7) -0.0044(7) 0.0030(6)
Cl(6) 0.0520(10) 0.0526(9) 0.0504(7) -0.0268(8) 0.0052(7) -0.0006(6)
P(1) 0.0309(8) 0.0286(7) 0.0343(7) -0.0119(6) 0.0011(6) 0.0012(5)
P(2) 0.0312(8) 0.0265(7) 0.0334(6) -0.0107(6) 0.0006(5) 0.0013(5)
P(3) 0.0354(9) 0.0294(8) 0.0307(6) -0.0137(7) -0.0003(6) 0.0048(6)
O(1) 0.060(10) 0.012(9) 0.029(9) -0.014(10) -0.006(8) -0.002(8)
C(1) 0.034(3) 0.034(3) 0.028(2) -0.008(2) -0.003(2) 0.004(2)
C(2) 0.038(3) 0.056(3) 0.041(3) -0.017(3) 0.002(2) 0.010(2)
C(3) 0.037(3) 0.069(4) 0.051(3) -0.005(3) -0.006(3) 0.012(3)
C(4) 0.051(4) 0.060(4) 0.055(3) -0.006(3) -0.009(3) 0.021(3)
C(5) 0.061(5) 0.056(4) 0.078(4) -0.012(4) 0.001(3) 0.035(3)
C(6) 0.042(4) 0.050(3) 0.057(3) -0.012(3) 0.001(3) 0.017(3)
C(7) 0.034(3) 0.030(3) 0.035(2) -0.011(2) 0.001(2) 0.001(2)
C(8) 0.044(3) 0.049(3) 0.047(3) -0.021(3) 0.009(2) -0.009(2)
C(9) 0.052(4) 0.063(4) 0.051(3) -0.016(3) 0.015(3) -0.006(3)
C(10) 0.040(3) 0.063(4) 0.060(3) -0.022(3) 0.012(3) 0.008(3)
C(11) 0.061(4) 0.071(5) 0.068(4) -0.047(4) 0.007(3) 0.004(3)
C(12) 0.056(4) 0.046(3) 0.047(3) -0.027(3) 0.009(3) -0.001(2)
C(13) 0.044(4) 0.044(3) 0.042(3) -0.023(3) 0.011(2) -0.004(2)
C(14) 0.090(5) 0.037(4) 0.063(4) -0.025(4) 0.004(3) -0.002(3)
C(15) 0.146(9) 0.043(4) 0.092(6) -0.040(5) 0.042(5) -0.008(4)
C(16) 0.130(9) 0.075(6) 0.104(6) -0.075(6) 0.065(6) -0.057(5)
C(17) 0.091(6) 0.119(7) 0.095(5) -0.082(6) 0.031(5) -0.062(5)
C(18) 0.046(4) 0.075(5) 0.071(4) -0.032(4) 0.005(3) -0.024(3)
C(19) 0.039(3) 0.029(3) 0.031(2) -0.012(2) -0.001(2) 0.000(2)
C(20) 0.039(3) 0.043(3) 0.044(3) -0.018(3) -0.003(2) 0.008(2)
C(21) 0.036(3) 0.056(3) 0.043(3) -0.012(3) -0.007(2) 0.007(3)
C(22) 0.049(4) 0.038(3) 0.047(3) -0.001(3) -0.008(3) 0.009(2)
C(23) 0.055(4) 0.048(3) 0.052(3) -0.012(3) 0.002(3) 0.017(3)
C(24) 0.040(3) 0.048(3) 0.045(3) -0.015(3) 0.001(2) 0.010(2)
C(25) 0.030(3) 0.031(3) 0.038(3) -0.009(2) -0.001(2) 0.007(2)
C(26) 0.051(4) 0.043(3) 0.050(3) -0.016(3) 0.010(3) 0.001(3)
C(27) 0.054(4) 0.071(4) 0.070(4) -0.022(4) 0.022(3) 0.003(3)
C(28) 0.048(4) 0.082(5) 0.070(4) -0.031(4) -0.001(3) 0.029(4)
C(29) 0.059(4) 0.069(4) 0.061(4) -0.043(4) -0.015(3) 0.026(3)
C(30) 0.051(3) 0.042(3) 0.041(3) -0.023(3) -0.004(2) 0.009(2)
C(31) 0.033(3) 0.031(3) 0.037(3) -0.013(3) 0.008(2) -0.001(2)
C(32) 0.076(5) 0.040(3) 0.046(3) -0.021(3) 0.006(3) -0.003(3)
C(33) 0.086(5) 0.031(3) 0.060(4) -0.021(3) 0.025(3) -0.010(3)
C(34) 0.076(5) 0.068(5) 0.068(4) -0.052(4) 0.027(4) -0.031(3)
C(35) 0.057(4) 0.085(5) 0.061(4) -0.041(4) 0.013(3) -0.023(4)
C(36) 0.048(4) 0.048(3) 0.044(3) -0.024(3) 0.004(3) -0.012(2)
C(37) 0.037(3) 0.036(3) 0.032(2) -0.014(2) 0.002(2) 0.005(2)
C(38) 0.049(3) 0.040(3) 0.037(3) -0.019(3) 0.002(2) 0.005(2)
C(39) 0.044(4) 0.040(3) 0.048(3) 0.000(3) 0.014(3) 0.007(2)
C(40) 0.036(3) 0.057(4) 0.055(3) 0.000(3) -0.001(3) 0.015(3)
C(41) 0.046(4) 0.062(4) 0.059(3) -0.019(3) -0.011(3) 0.004(3)
C(42) 0.037(3) 0.040(3) 0.052(3) -0.012(2) -0.003(2) 0.004(2)
C(43) 0.043(3) 0.032(3) 0.033(2) -0.015(3) 0.005(2) -0.001(2)
C(44) 0.048(3) 0.045(3) 0.046(3) -0.024(3) -0.001(2) 0.010(2)
C(45) 0.075(4) 0.053(4) 0.052(3) -0.041(3) 0.004(3) 0.006(3)
C(46) 0.063(4) 0.083(5) 0.051(3) -0.051(4) 0.013(3) -0.004(3)
C(47) 0.047(4) 0.100(5) 0.046(3) -0.038(4) 0.001(3) 0.003(3)
C(48) 0.042(3) 0.063(4) 0.042(3) -0.020(3) 0.004(2) 0.009(3)
C(49) 0.032(3) 0.027(3) 0.034(2) -0.008(2) -0.001(2) 0.000(2)
C(50) 0.070(4) 0.043(3) 0.043(3) -0.033(3) 0.015(3) -0.010(2)
C(51) 0.082(5) 0.044(3) 0.058(3) -0.034(3) 0.009(3) -0.003(3)
C(52) 0.072(4) 0.032(3) 0.048(3) -0.015(3) -0.009(3) -0.001(2)
C(53) 0.082(5) 0.045(3) 0.034(3) -0.015(3) 0.009(3) -0.005(2)
C(54) 0.060(4) 0.038(3) 0.035(3) -0.015(3) 0.006(2) 0.004(2)

loop_
_atom_site_label
_atom_site_fract_x
_atom_site_fract_y
_atom_site_fract_z
_atom_site_U_iso_or_equiv
_atom_site_thermal_displace_type
_atom_site_calc_flag
_atom_site_calc_attached_atom
Re(1) 0.33731(2) 0.337070(10) 0.15430(2) 0.02931(6) Uani ? ?
Re(2) 0 0 0.5 0.03017(9) Uani ? ?
Cl(1) 0.22080(10) 0.48893(9) 0.15550(10) 0.0497(4) Uani ? ?
Cl(2) 0.46940(10) 0.38419(9) 0.20070(10) 0.0467(4) Uani ? ?
Cl(3) 0.4466(2) 0.1862(2) 0.1505(2) 0.0467(6) Uani ? ?
Cl(4) 0.19810(10) 0.29823(9) 0.11350(10) 0.0440(4) Uani ? ?
Cl(5) 0.12520(10) -0.14968(9) 0.48560(10) 0.0483(4) Uani ? ?
Cl(6) -0.13210(10) -0.04651(10) 0.47900(10) 0.0503(4) Uani ? ?
P(1) 0.35170(10) 0.33039(9) -0.06260(10) 0.0316(4) Uani ? ?
P(2) 0.32170(10) 0.34039(8) 0.36950(10) 0.0310(4) Uani ? ?
P(3) -0.00700(10) 0.01202(9) 0.71677(10) 0.0317(4) Uani ? ?
O(1) 0.432(2) 0.229(2) 0.149(2) 0.035(5) Uani ? ?
C(1) 0.2450(4) 0.4255(3) -0.1218(3) 0.0350(10) Uani ? ?
C(2) 0.1422(4) 0.4406(4) -0.1021(4) 0.046(2) Uani ? ?
C(3) 0.0605(4) 0.5112(4) -0.1462(4) 0.058(2) Uani ? ?
C(4) 0.0798(5) 0.5677(4) -0.2108(5) 0.060(2) Uani ? ?
C(5) 0.1810(5) 0.5543(4) -0.2286(5) 0.067(2) Uani ? ?
C(6) 0.2638(4) 0.4835(4) -0.1845(4) 0.051(2) Uani ? ?
C(7) 0.4705(4) 0.3276(3) -0.1209(4) 0.0340(10) Uani ? ?
C(8) 0.5152(4) 0.2741(3) -0.2199(4) 0.047(2) Uani ? ?
C(9) 0.6041(4) 0.2752(4) -0.2651(4) 0.058(2) Uani ? ?
C(10) 0.6462(4) 0.3290(4) -0.2129(5) 0.054(2) Uani ? ?
C(11) 0.6040(5) 0.3827(4) -0.1141(5) 0.060(2) Uani ? ?
C(12) 0.5149(4) 0.3831(3) -0.0696(4) 0.048(2) Uani ? ?
C(13) 0.3443(4) 0.2292(4) -0.1357(4) 0.042(2) Uani ? ?
C(14) 0.4170(5) 0.1455(4) -0.1120(5) 0.064(2) Uani ? ?
C(15) 0.4122(7) 0.0677(5) -0.1661(6) 0.094(3) Uani ? ?
C(16) 0.3372(8) 0.0735(6) -0.2435(7) 0.095(3) Uani ? ?
C(17) 0.2664(6) 0.1556(6) -0.2694(6) 0.093(3) Uani ? ?
C(18) 0.2699(5) 0.2351(4) -0.2161(5) 0.064(2) Uani ? ?
C(19) 0.4271(4) 0.2420(3) 0.4233(3) 0.0340(10) Uani ? ?
C(20) 0.5295(4) 0.2197(3) 0.3924(4) 0.0420(10) Uani ? ?
C(21) 0.6110(4) 0.1459(4) 0.4319(4) 0.047(2) Uani ? ?
C(22) 0.5906(4) 0.0927(3) 0.5031(4) 0.050(2) Uani ? ?
C(23) 0.4903(5) 0.1158(4) 0.5352(4) 0.054(2) Uani ? ?
C(24) 0.4090(4) 0.1900(3) 0.4957(4) 0.045(2) Uani ? ?
C(25) 0.2048(4) 0.3347(3) 0.4198(4) 0.0340(10) Uani ? ?
C(26) 0.1444(4) 0.3949(3) 0.5067(4) 0.049(2) Uani ? ?
C(27) 0.0609(5) 0.3840(4) 0.5475(5) 0.066(2) Uani ? ?
C(28) 0.0375(5) 0.3135(5) 0.5023(5) 0.064(2) Uani ? ?
C(29) 0.0972(5) 0.2536(4) 0.4149(5) 0.056(2) Uani ? ?
C(30) 0.1806(4) 0.2645(3) 0.3744(4) 0.043(2) Uani ? ?
C(31) 0.3305(4) 0.4378(3) 0.4506(4) 0.0340(10) Uani ? ?
C(32) 0.2620(5) 0.5250(4) 0.4279(4) 0.055(2) Uani ? ?
C(33) 0.2723(5) 0.5998(4) 0.4872(5) 0.060(2) Uani ? ?
C(34) 0.3495(6) 0.5868(5) 0.5672(5) 0.065(2) Uani ? ?
C(35) 0.4137(5) 0.5023(5) 0.5910(5) 0.066(2) Uani ? ?
C(36) 0.4060(4) 0.4267(4) 0.5340(4) 0.047(2) Uani ? ?
C(37) 0.1156(4) -0.0621(3) 0.7787(3) 0.0350(10) Uani ? ?
C(38) 0.1519(4) -0.1556(3) 0.7561(4) 0.0420(10) Uani ? ?
C(39) 0.2437(4) -0.2124(3) 0.8053(4) 0.050(2) Uani ? ?
C(40) 0.2998(4) -0.1775(4) 0.8749(4) 0.056(2) Uani ? ?
C(41) 0.2642(4) -0.0847(4) 0.8954(4) 0.058(2) Uani ? ?
C(42) 0.1726(4) -0.0278(3) 0.8484(4) 0.0440(10) Uani ? ?
C(43) -0.1052(4) -0.0185(3) 0.7697(4) 0.0360(10) Uani ? ?
C(44) -0.0834(4) -0.0832(3) 0.8451(4) 0.044(2) Uani ? ?
C(45) -0.1612(5) -0.1032(4) 0.8832(4) 0.055(2) Uani ? ?
C(46) -0.2609(5) -0.0576(4) 0.8487(4) 0.059(2) Uani ? ?
C(47) -0.2847(4) 0.0078(4) 0.7759(4) 0.062(2) Uani ? ?
C(48) -0.2080(4) 0.0284(4) 0.7375(4) 0.049(2) Uani ? ?
C(49) -0.0378(4) 0.1245(3) 0.7907(4) 0.0330(10) Uani ? ?
C(50) -0.0032(4) 0.1831(3) 0.7496(4) 0.050(2) Uani ? ?
C(51) -0.0190(5) 0.2647(4) 0.8117(5) 0.059(2) Uani ? ?
C(52) -0.0714(5) 0.2895(3) 0.9133(4) 0.054(2) Uani ? ?
C(53) -0.1062(5) 0.2321(4) 0.9534(4) 0.058(2) Uani ? ?
C(54) -0.0898(4) 0.1495(3) 0.8935(4) 0.0460(10) Uani ? ?
H(1) 0.1282 0.4005 -0.0566 0.0549 Uiso ? ?
H(2) -0.0111 0.5213 -0.1316 0.0694 Uiso ? ?
H(3) 0.0220 0.6171 -0.2438 0.0723 Uiso ? ?
H(4) 0.1944 0.5953 -0.2730 0.0806 Uiso ? ?
H(5) 0.3353 0.4747 -0.1977 0.0608 Uiso ? ?
H(6) 0.4845 0.2353 -0.2584 0.0564 Uiso ? ?
H(7) 0.6357 0.2369 -0.3347 0.0700 Uiso ? ?
H(8) 0.7078 0.3299 -0.2458 0.0647 Uiso ? ?
H(9) 0.6366 0.4202 -0.0758 0.0719 Uiso ? ?
H(10) 0.4830 0.4230 -0.0012 0.0573 Uiso ? ?
H(11) 0.4722 0.1406 -0.0571 0.0770 Uiso ? ?
H(12) 0.4635 0.0080 -0.1480 0.1123 Uiso ? ?
H(13) 0.3343 0.0183 -0.2807 0.1144 Uiso ? ?
H(14) 0.2125 0.1596 -0.3256 0.1117 Uiso ? ?
H(15) 0.2195 0.2945 -0.2363 0.0764 Uiso ? ?
H(16) 0.5438 0.2567 0.3420 0.0499 Uiso ? ?
H(17) 0.6826 0.1311 0.4101 0.0569 Uiso ? ?
H(18) 0.6476 0.0392 0.5298 0.0605 Uiso ? ?
H(19) 0.4759 0.0795 0.5867 0.0649 Uiso ? ?
H(20) 0.3377 0.2056 0.5196 0.0541 Uiso ? ?
H(21) 0.1606 0.4450 0.5392 0.0590 Uiso ? ?
H(22) 0.0181 0.4267 0.6089 0.0791 Uiso ? ?
H(23) -0.0213 0.3060 0.5322 0.0764 Uiso ? ?
H(24) 0.0806 0.2038 0.3820 0.0677 Uiso ? ?
H(25) 0.2232 0.2220 0.3126 0.0521 Uiso ? ?
H(26) 0.2072 0.5341 0.3711 0.0665 Uiso ? ?
H(27) 0.2246 0.6613 0.4717 0.0723 Uiso ? ?
H(28) 0.3576 0.6390 0.6067 0.0784 Uiso ? ?
H(29) 0.4668 0.4940 0.6496 0.0789 Uiso ? ?
H(30) 0.4534 0.3659 0.5524 0.0562 Uiso ? ?
H(31) 0.1128 -0.1813 0.7057 0.0503 Uiso ? ?
H(32) 0.2687 -0.2781 0.7900 0.0594 Uiso ? ?
H(33) 0.3643 -0.2179 0.9097 0.0669 Uiso ? ?
H(34) 0.3045 -0.0591 0.9439 0.0692 Uiso ? ?
H(35) 0.1479 0.0379 0.8649 0.0532 Uiso ? ?
H(36) -0.0120 -0.1151 0.8717 0.0533 Uiso ? ?
H(37) -0.1445 -0.1501 0.9350 0.0663 Uiso ? ?
H(38) -0.3160 -0.0717 0.8760 0.0709 Uiso ? ?
H(39) -0.3566 0.0400 0.7510 0.0747 Uiso ? ?
H(40) -0.2260 0.0765 0.6872 0.0590 Uiso ? ?
H(41) 0.0326 0.1668 0.6763 0.0596 Uiso ? ?
H(42) 0.0074 0.3049 0.7828 0.0707 Uiso ? ?
H(43) -0.0835 0.3475 0.9564 0.0647 Uiso ? ?
H(44) -0.1435 0.2495 1.0258 0.0700 Uiso ? ?
H(45) -0.1149 0.1091 0.9240 0.0552 Uiso ? ?

loop_
_atom_type_symbol
_atom_type_scat_dispersion_real
_atom_type_scat_dispersion_imag
_atom_type_scat_source
C 0.003 0.002 'International Tables'
H 0.000 0.000 'International Tables'
Cl 0.148 0.159 'International Tables'
O 0.011 0.006 'International Tables'
P 0.102 0.094 'International Tables'
Re -1.018 7.231 'International Tables'

loop_
_geom_angle_atom_site_label_1
_geom_angle_atom_site_label_2
_geom_angle_atom_site_label_3
_geom_angle_site_symmetry_1
_geom_angle_site_symmetry_2
_geom_angle_site_symmetry_3
_geom_angle
_geom_angle_publ_flag
Cl(1) Re(1) Cl(2) ? ? ? 88.43(5) yes
Cl(1) Re(1) Cl(3) ? ? ? 177.69(8) yes
Cl(1) Re(1) Cl(4) ? ? ? 88.51(5) yes
Cl(1) Re(1) P(1) ? ? ? 88.59(4) yes
Cl(1) Re(1) P(2) ? ? ? 92.22(4) yes
Cl(1) Re(1) O(1) ? ? ? 174.1(7) yes
Cl(2) Re(1) Cl(3) ? ? ? 93.86(7) yes
Cl(2) Re(1) Cl(4) ? ? ? 176.54(5) yes
Cl(2) Re(1) P(1) ? ? ? 96.88(4) yes
Cl(2) Re(1) P(2) ? ? ? 84.33(4) yes
Cl(2) Re(1) O(1) ? ? ? 86.5(7) yes
Cl(3) Re(1) Cl(4) ? ? ? 89.20(7) yes
Cl(3) Re(1) P(1) ? ? ? 90.90(6) yes
Cl(3) Re(1) P(2) ? ? ? 88.24(6) yes
Cl(4) Re(1) P(1) ? ? ? 84.67(4) yes
Cl(4) Re(1) P(2) ? ? ? 94.17(4) yes
Cl(4) Re(1) O(1) ? ? ? 96.7(7) yes
P(1) Re(1) P(2) ? ? ? 178.56(4) yes
P(1) Re(1) O(1) ? ? ? 89.2(6) yes
P(2) Re(1) O(1) ? ? ? 90.1(6) yes
Cl(5) Re(2) Cl(5) ? ? 2_556 180.0 yes
Cl(5) Re(2) Cl(6) ? ? ? 91.34(5) yes
Cl(5) Re(2) Cl(6) ? ? 2_556 88.66(5) yes
Cl(5) Re(2) P(3) ? ? ? 93.50(4) yes
Cl(5) Re(2) P(3) ? ? 2_556 86.50(4) yes
Cl(6) Re(2) Cl(6) ? ? 2_556 180.0 yes
Cl(6) Re(2) P(3) ? ? ? 93.02(4) yes
Cl(6) Re(2) P(3) ? ? 2_556 86.98(4) yes
P(3) Re(2) P(3) ? ? 2_556 180.0 yes
Re(1) P(1) C(1) ? ? ? 112.40(10) yes
Re(1) P(1) C(7) ? ? ? 118.0(2) yes
Re(1) P(1) C(13) ? ? ? 112.30(10) yes
C(1) P(1) C(7) ? ? ? 105.2(2) yes
C(1) P(1) C(13) ? ? ? 104.8(2) yes
C(7) P(1) C(13) ? ? ? 103.0(2) yes
Re(1) P(2) C(19) ? ? ? 111.00(10) yes
Re(1) P(2) C(25) ? ? ? 116.1(2) yes
Re(1) P(2) C(31) ? ? ? 114.40(10) yes
C(19) P(2) C(25) ? ? ? 103.2(2) yes
C(19) P(2) C(31) ? ? ? 104.7(2) yes
C(25) P(2) C(31) ? ? ? 106.3(2) yes
Re(2) P(3) C(37) ? ? ? 112.70(10) yes
Re(2) P(3) C(43) ? ? ? 113.2(2) yes
Re(2) P(3) C(49) ? ? ? 116.20(10) yes
C(37) P(3) C(43) ? ? ? 105.6(2) yes
C(37) P(3) C(49) ? ? ? 104.7(2) yes
C(43) P(3) C(49) ? ? ? 103.3(2) yes
P(1) C(1) C(2) ? ? ? 119.5(3) no
P(1) C(1) C(6) ? ? ? 121.4(4) no
C(2) C(1) C(6) ? ? ? 119.1(4) no
C(1) C(2) C(3) ? ? ? 120.7(4) no
C(2) C(3) C(4) ? ? ? 119.9(5) no
C(3) C(4) C(5) ? ? ? 119.6(5) no
C(4) C(5) C(6) ? ? ? 121.0(5) no
C(1) C(6) C(5) ? ? ? 119.7(5) no
P(1) C(7) C(8) ? ? ? 121.2(4) no
P(1) C(7) C(12) ? ? ? 120.3(4) no
C(8) C(7) C(12) ? ? ? 118.4(4) no
C(7) C(8) C(9) ? ? ? 120.3(5) no
C(8) C(9) C(10) ? ? ? 120.0(5) no
C(9) C(10) C(11) ? ? ? 121.2(5) no
C(10) C(11) C(12) ? ? ? 119.2(5) no
C(7) C(12) C(11) ? ? ? 120.9(5) no
P(1) C(13) C(14) ? ? ? 119.0(5) no
P(1) C(13) C(18) ? ? ? 121.5(5) no
C(14) C(13) C(18) ? ? ? 119.5(6) no
C(13) C(14) C(15) ? ? ? 119.8(7) no
C(14) C(15) C(16) ? ? ? 120.7(7) no
C(15) C(16) C(17) ? ? ? 120.0(7) no
C(16) C(17) C(18) ? ? ? 120.3(7) no
C(13) C(18) C(17) ? ? ? 119.6(7) no
P(2) C(19) C(20) ? ? ? 119.5(3) no
P(2) C(19) C(24) ? ? ? 121.9(4) no
C(20) C(19) C(24) ? ? ? 118.6(4) no
C(19) C(20) C(21) ? ? ? 120.9(4) no
C(20) C(21) C(22) ? ? ? 119.6(5) no
C(21) C(22) C(23) ? ? ? 119.5(5) no
C(22) C(23) C(24) ? ? ? 120.7(4) no
C(19) C(24) C(23) ? ? ? 120.8(5) no
P(2) C(25) C(26) ? ? ? 121.7(4) no
P(2) C(25) C(30) ? ? ? 118.6(4) no
C(26) C(25) C(30) ? ? ? 119.5(5) no
C(25) C(26) C(27) ? ? ? 119.6(5) no
C(26) C(27) C(28) ? ? ? 120.6(5) no
C(27) C(28) C(29) ? ? ? 119.9(5) no
C(28) C(29) C(30) ? ? ? 119.4(5) no
C(25) C(30) C(29) ? ? ? 120.9(5) no
P(2) C(31) C(32) ? ? ? 119.6(4) no
P(2) C(31) C(36) ? ? ? 121.2(4) no
C(32) C(31) C(36) ? ? ? 119.2(5) no
C(31) C(32) C(33) ? ? ? 119.3(6) no
C(32) C(33) C(34) ? ? ? 120.3(6) no
C(33) C(34) C(35) ? ? ? 120.1(6) no
C(34) C(35) C(36) ? ? ? 121.2(6) no
C(31) C(36) C(35) ? ? ? 119.8(5) no
P(3) C(37) C(38) ? ? ? 119.5(4) no
P(3) C(37) C(42) ? ? ? 121.6(4) no
C(38) C(37) C(42) ? ? ? 119.0(5) no
C(37) C(38) C(39) ? ? ? 119.7(5) no
C(38) C(39) C(40) ? ? ? 120.8(5) no
C(39) C(40) C(41) ? ? ? 119.1(5) no
C(40) C(41) C(42) ? ? ? 120.7(5) no
C(37) C(42) C(41) ? ? ? 120.7(5) no
P(3) C(43) C(44) ? ? ? 123.2(4) no
P(3) C(43) C(48) ? ? ? 118.5(3) no
C(44) C(43) C(48) ? ? ? 118.2(4) no
C(43) C(44) C(45) ? ? ? 120.8(5) no
C(44) C(45) C(46) ? ? ? 120.0(5) no
C(45) C(46) C(47) ? ? ? 120.3(5) no
C(46) C(47) C(48) ? ? ? 120.3(5) no
C(43) C(48) C(47) ? ? ? 120.4(5) no
P(3) C(49) C(50) ? ? ? 121.0(3) no
P(3) C(49) C(54) ? ? ? 120.0(3) no
C(50) C(49) C(54) ? ? ? 118.8(4) no
C(49) C(50) C(51) ? ? ? 120.4(4) no
C(50) C(51) C(52) ? ? ? 120.6(5) no
C(51) C(52) C(53) ? ? ? 119.0(5) no
C(52) C(53) C(54) ? ? ? 121.3(5) no
C(49) C(54) C(53) ? ? ? 119.9(4) no

loop_
_geom_bond_atom_site_label_1
_geom_bond_atom_site_label_2
_geom_bond_site_symmetry_1
_geom_bond_site_symmetry_2
_geom_bond_distance
_geom_bond_publ_flag
Re(1) Cl(1) ? ? 2.3310(10) yes
Re(1) Cl(2) ? ? 2.3390(10) yes
Re(1) Cl(3) ? ? 2.291(3) yes
Re(1) Cl(4) ? ? 2.3380(10) yes
Re(1) P(1) ? ? 2.5800(10) yes
Re(1) P(2) ? ? 2.5680(10) yes
Re(1) O(1) ? ? 1.71(3) yes
Re(2) Cl(5) ? ? 2.3340(10) yes
Re(2) Cl(6) ? ? 2.3010(10) yes
Re(2) P(3) ? ? 2.5640(10) yes
P(1) C(1) ? ? 1.834(4) yes
P(1) C(7) ? ? 1.832(5) yes
P(1) C(13) ? ? 1.829(5) yes
P(2) C(19) ? ? 1.828(5) yes
P(2) C(25) ? ? 1.830(5) yes
P(2) C(31) ? ? 1.822(5) yes
P(3) C(37) ? ? 1.828(5) yes
P(3) C(43) ? ? 1.822(5) yes
P(3) C(49) ? ? 1.833(5) yes
C(1) C(2) ? ? 1.400(6) no
C(1) C(6) ? ? 1.383(6) no
C(2) C(3) ? ? 1.378(7) no
C(3) C(4) ? ? 1.381(7) no
C(4) C(5) ? ? 1.380(8) no
C(5) C(6) ? ? 1.387(7) no
C(7) C(8) ? ? 1.388(6) no
C(7) C(12) ? ? 1.389(6) no
C(8) C(9) ? ? 1.401(7) no
C(9) C(10) ? ? 1.347(7) no
C(10) C(11) ? ? 1.380(7) no
C(11) C(12) ? ? 1.390(7) no
C(13) C(14) ? ? 1.372(7) no
C(13) C(18) ? ? 1.373(7) no
C(14) C(15) ? ? 1.393(9) no
C(15) C(16) ? ? 1.360(10) no
C(16) C(17) ? ? 1.350(10) no
C(17) C(18) ? ? 1.406(8) no
C(19) C(20) ? ? 1.396(6) no
C(19) C(24) ? ? 1.377(6) no
C(20) C(21) ? ? 1.381(6) no
C(21) C(22) ? ? 1.398(7) no
C(22) C(23) ? ? 1.370(7) no
C(23) C(24) ? ? 1.384(7) no
C(25) C(26) ? ? 1.383(6) no
C(25) C(30) ? ? 1.385(6) no
C(26) C(27) ? ? 1.385(7) no
C(27) C(28) ? ? 1.382(8) no
C(28) C(29) ? ? 1.382(8) no
C(29) C(30) ? ? 1.383(7) no
C(31) C(32) ? ? 1.394(7) no
C(31) C(36) ? ? 1.396(7) no
C(32) C(33) ? ? 1.406(7) no
C(33) C(34) ? ? 1.381(8) no
C(34) C(35) ? ? 1.349(8) no
C(35) C(36) ? ? 1.390(7) no
C(37) C(38) ? ? 1.393(6) no
C(37) C(42) ? ? 1.373(7) no
C(38) C(39) ? ? 1.390(7) no
C(39) C(40) ? ? 1.368(7) no
C(40) C(41) ? ? 1.380(7) no
C(41) C(42) ? ? 1.377(7) no
C(43) C(44) ? ? 1.386(6) no
C(43) C(48) ? ? 1.390(7) no
C(44) C(45) ? ? 1.383(7) no
C(45) C(46) ? ? 1.361(8) no
C(46) C(47) ? ? 1.370(7) no
C(47) C(48) ? ? 1.377(7) no
C(49) C(50) ? ? 1.385(6) no
C(49) C(54) ? ? 1.385(6) no
C(50) C(51) ? ? 1.389(7) no
C(51) C(52) ? ? 1.375(7) no
C(52) C(53) ? ? 1.365(7) no
C(53) C(54) ? ? 1.389(7) no

loop_
_geom_contact_atom_site_label_1
_geom_contact_atom_site_label_2
_geom_contact_distance
_geom_contact_site_symmetry_1
_geom_contact_site_symmetry_2
_geom_contact_publ_flag
Cl(1) C(52) 3.509(5) ? 2_566 no
Cl(3) C(40) 3.570(6) ? 2_656 no
Cl(4) C(45) 3.455(5) ? 2_556 no
Cl(6) C(29) 3.574(5) ? 2_556 no
O(1) C(40) 3.55(2) ? 2_656 no
C(6) C(35) 3.598(7) ? 1_554 no
C(34) C(35) 3.573(8) ? 2_666 no
C(35) C(35) 3.310(10) ? 2_666 no
Cl(1) H(43) 2.98 ? 2_566 no
Cl(1) H(2) 3.05 ? 2_565 no
Cl(1) H(9) 3.20 ? 2_665 no
Cl(2) H(29) 2.93 ? 2_666 no
Cl(2) H(33) 2.96 ? 2_656 no
Cl(3) H(12) 2.88 ? 2_655 no
Cl(3) H(33) 3.07 ? 2_656 no
Cl(3) H(38) 3.14 ? 2_556 no
Cl(4) H(37) 2.83 ? 2_556 no
Cl(4) H(2) 3.02 ? 2_565 no
Cl(5) H(27) 2.80 ? 1_545 no
Cl(5) H(17) 3.07 ? 2_656 no
Cl(6) H(18) 2.90 ? 1_455 no
Cl(6) H(14) 2.99 ? 2 no
Cl(6) H(24) 3.02 ? 2_556 no
Cl(6) H(17) 3.15 ? 1_455 no
O(1) H(33) 2.93 ? 2_656 no
C(16) H(19) 2.92 ? 1_554 no
C(21) H(13) 2.90 ? 2_655 no
C(22) H(13) 3.00 ? 2_655 no
C(23) H(6) 2.95 ? 1_556 no
C(34) H(4) 2.92 ? 1_556 no
C(35) H(5) 2.94 ? 1_556 no
C(39) H(44) 2.77 ? 2_557 no
C(46) H(25) 3.00 ? 2_556 no
C(53) H(36) 2.94 ? 2_557 no
H(7) H(40) 2.56 ? 1_654 no
H(9) H(10) 2.50 ? 2_665 no
H(14) H(41) 2.51 ? 1_554 no
H(16) H(28) 2.64 ? 2_666 no
H(18) H(39) 2.63 ? 1_655 no
H(28) H(32) 2.52 ? 1_565 no
H(1) Cl(4) 2.65 ? 1 no
H(10) Cl(2) 2.58 ? 1 no
H(11) Cl(3) 2.49 ? 1 no
H(16) Cl(2) 2.65 ? 1 no
H(25) Cl(4) 2.73 ? 1 no
H(26) Cl(1) 2.58 ? 1 no
H(31) Cl(5) 2.75 ? 1 no
H(41) Cl(6) 2.52 ? 2_566 no

loop_
_geom_torsion_atom_site_label_1
_geom_torsion_atom_site_label_2
_geom_torsion_atom_site_label_3
_geom_torsion_atom_site_label_4
_geom_torsion_site_symmetry_1
_geom_torsion_site_symmetry_2
_geom_torsion_site_symmetry_3
_geom_torsion_site_symmetry_4
_geom_torsion
_geom_torsion_publ_flag
Re(1) P(1) C(1) C(2) ? ? ? ? -56.6(4) no
Re(1) P(1) C(1) C(6) ? ? ? ? 122.7(4) no
Re(1) P(1) C(7) C(8) ? ? ? ? 141.1(4) no
Re(1) P(1) C(7) C(12) ? ? ? ? -42.3(5) no
Re(1) P(1) C(13) C(14) ? ? ? ? -59.7(4) no
Re(1) P(1) C(13) C(18) ? ? ? ? 122.4(4) no
Re(1) P(2) C(19) C(20) ? ? ? ? 49.3(4) no
Re(1) P(2) C(19) C(24) ? ? ? ? -132.1(4) no
Re(1) P(2) C(25) C(26) ? ? ? ? -130.8(4) no
Re(1) P(2) C(25) C(30) ? ? ? ? 53.5(4) no
Re(1) P(2) C(31) C(32) ? ? ? ? 56.4(4) no
Re(1) P(2) C(31) C(36) ? ? ? ? -122.4(3) no
Re(2) P(3) C(37) C(38) ? ? ? ? -64.3(4) no
Re(2) P(3) C(37) C(42) ? ? ? ? 116.6(4) no
Re(2) P(3) C(43) C(44) ? ? ? ? 126.1(4) no
Re(2) P(3) C(43) C(48) ? ? ? ? -57.2(4) no
Re(2) P(3) C(49) C(50) ? ? ? ? -35.0(5) no
Re(2) P(3) C(49) C(54) ? ? ? ? 149.7(4) no
Cl(1) Re(1) Cl(3) O(1) ? ? ? ? 154(4) no
Cl(1) Re(1) P(1) C(1) ? ? ? ? -16.9(2) no
Cl(1) Re(1) P(1) C(7) ? ? ? ? 105.7(2) no
Cl(1) Re(1) P(1) C(13) ? ? ? ? -134.8(2) no
Cl(1) Re(1) P(2) C(19) ? ? ? ? -164.6(2) no
Cl(1) Re(1) P(2) C(25) ? ? ? ? 78.0(2) no
Cl(1) Re(1) P(2) C(31) ? ? ? ? -46.4(2) no
Cl(1) Re(1) O(1) Cl(3) ? ? ? ? -170(2) no
Cl(2) Re(1) Cl(3) O(1) ? ? ? ? -20(5) no
Cl(2) Re(1) P(1) C(1) ? ? ? ? -105.2(2) no
Cl(2) Re(1) P(1) C(7) ? ? ? ? 17.5(2) no
Cl(2) Re(1) P(1) C(13) ? ? ? ? 137.0(2) no
Cl(2) Re(1) P(2) C(19) ? ? ? ? -76.4(2) no
Cl(2) Re(1) P(2) C(25) ? ? ? ? 166.2(2) no
Cl(2) Re(1) P(2) C(31) ? ? ? ? 41.8(2) no
Cl(2) Re(1) O(1) Cl(3) ? ? ? ? 160(5) no
Cl(3) Re(1) P(1) C(1) ? ? ? ? 160.8(2) no
Cl(3) Re(1) P(1) C(7) ? ? ? ? -76.5(2) no
Cl(3) Re(1) P(1) C(13) ? ? ? ? 43.0(2) no
Cl(3) Re(1) P(2) C(19) ? ? ? ? 17.7(2) no
Cl(3) Re(1) P(2) C(25) ? ? ? ? -99.8(2) no
Cl(3) Re(1) P(2) C(31) ? ? ? ? 135.9(2) no
Cl(4) Re(1) P(1) C(1) ? ? ? ? 71.7(2) no
Cl(4) Re(1) P(1) C(7) ? ? ? ? -165.6(2) no
Cl(4) Re(1) P(1) C(13) ? ? ? ? -46.1(2) no
Cl(4) Re(1) P(2) C(19) ? ? ? ? 106.7(2) no
Cl(4) Re(1) P(2) C(25) ? ? ? ? -10.7(2) no
Cl(4) Re(1) P(2) C(31) ? ? ? ? -135.1(2) no
Cl(5) Re(2) P(3) C(37) ? ? ? ? 28.5(2) no
Cl(5) Re(2) P(3) C(43) ? ? ? ? -91.3(2) no
Cl(5) Re(2) P(3) C(49) ? ? ? ? 149.3(2) no
Cl(5) Re(2) P(3) C(37) ? ? 2_556 2_556 151.5(2) no
Cl(5) Re(2) P(3) C(43) ? ? 2_556 2_556 -88.7(2) no
Cl(5) Re(2) P(3) C(49) ? ? 2_556 2_556 30.7(2) no
Cl(6) Re(2) P(3) C(37) ? ? ? ? 120.0(2) no
Cl(6) Re(2) P(3) C(43) ? ? ? ? 0.2(2) no
Cl(6) Re(2) P(3) C(49) ? ? ? ? -119.2(2) no
Cl(6) Re(2) P(3) C(37) ? ? 2_556 2_556 60.0(2) no
Cl(6) Re(2) P(3) C(43) ? ? 2_556 2_556 179.8(2) no
Cl(6) Re(2) P(3) C(49) ? ? 2_556 2_556 -60.8(2) no
P(1) Re(1) Cl(3) O(1) ? ? ? ? 77(5) no
P(1) Re(1) P(2) C(19) ? ? ? ? 71(2) no
P(1) Re(1) P(2) C(25) ? ? ? ? -46(2) no
P(1) Re(1) P(2) C(31) ? ? ? ? -171(2) no
P(1) C(1) C(2) C(3) ? ? ? ? -179.6(4) no
P(1) C(1) C(6) C(5) ? ? ? ? 179.5(4) no
P(1) C(7) C(8) C(9) ? ? ? ? 177.8(4) no
P(1) C(7) C(12) C(11) ? ? ? ? -178.9(4) no
P(1) C(13) C(14) C(15) ? ? ? ? 179.5(5) no
P(1) C(13) C(18) C(17) ? ? ? ? -179.4(4) no
P(2) Re(1) Cl(3) O(1) ? ? ? ? -104(5) no
P(2) Re(1) P(1) C(1) ? ? ? ? 107(2) no
P(2) Re(1) P(1) C(7) ? ? ? ? -130(2) no
P(2) Re(1) P(1) C(13) ? ? ? ? -10(2) no
P(2) C(19) C(20) C(21) ? ? ? ? 179.8(4) no
P(2) C(19) C(24) C(23) ? ? ? ? 180.0(4) no
P(2) C(25) C(26) C(27) ? ? ? ? -175.3(4) no
P(2) C(25) C(30) C(29) ? ? ? ? 175.5(4) no
P(2) C(31) C(32) C(33) ? ? ? ? -177.1(4) no
P(2) C(31) C(36) C(35) ? ? ? ? 177.1(4) no
P(3) C(37) C(38) C(39) ? ? ? ? -178.3(3) no
P(3) C(37) C(42) C(41) ? ? ? ? 179.2(4) no
P(3) C(43) C(44) C(45) ? ? ? ? 179.5(4) no
P(3) C(43) C(48) C(47) ? ? ? ? -179.8(4) no
P(3) C(49) C(50) C(51) ? ? ? ? -174.2(5) no
P(3) C(49) C(54) C(53) ? ? ? ? 175.3(4) no
O(1) Re(1) P(1) C(1) ? ? ? ? 168.5(7) no
O(1) Re(1) P(1) C(7) ? ? ? ? -68.9(7) no
O(1) Re(1) P(1) C(13) ? ? ? ? 50.6(7) no
O(1) Re(1) P(2) C(19) ? ? ? ? 10.0(7) no
O(1) Re(1) P(2) C(25) ? ? ? ? -107.4(7) no
O(1) Re(1) P(2) C(31) ? ? ? ? 128.2(7) no
C(1) P(1) C(7) C(8) ? ? ? ? -92.7(4) no
C(1) P(1) C(7) C(12) ? ? ? ? 83.9(4) no
C(1) P(1) C(13) C(14) ? ? ? ? 178.0(4) no
C(1) P(1) C(13) C(18) ? ? ? ? 0.2(5) no
C(1) C(2) C(3) C(4) ? ? ? ? 0.2(9) no
C(1) C(6) C(5) C(4) ? ? ? ? .0(10) no
C(2) C(1) P(1) C(7) ? ? ? ? 173.8(4) no
C(2) C(1) P(1) C(13) ? ? ? ? 65.6(4) no
C(2) C(1) C(6) C(5) ? ? ? ? -1.3(8) no
C(2) C(3) C(4) C(5) ? ? ? ? -1.5(9) no
C(3) C(2) C(1) C(6) ? ? ? ? 1.1(8) no
C(3) C(4) C(5) C(6) ? ? ? ? 1.0(10) no
C(6) C(1) P(1) C(7) ? ? ? ? -7.0(5) no
C(6) C(1) P(1) C(13) ? ? ? ? -115.2(4) no
C(7) P(1) C(13) C(14) ? ? ? ? 68.2(4) no
C(7) P(1) C(13) C(18) ? ? ? ? -109.6(4) no
C(7) C(8) C(9) C(10) ? ? ? ? -0.5(9) no
C(7) C(12) C(11) C(10) ? ? ? ? 2.5(9) no
C(8) C(7) P(1) C(13) ? ? ? ? 16.8(5) no
C(8) C(7) C(12) C(11) ? ? ? ? -2.2(8) no
C(8) C(9) C(10) C(11) ? ? ? ? 0.8(9) no
C(9) C(8) C(7) C(12) ? ? ? ? 1.2(8) no
C(9) C(10) C(11) C(12) ? ? ? ? -1.8(9) no
C(12) C(7) P(1) C(13) ? ? ? ? -166.6(4) no
C(13) C(14) C(15) C(16) ? ? ? ? 1.0(10) no
C(13) C(18) C(17) C(16) ? ? ? ? -1.0(10) no
C(14) C(13) C(18) C(17) ? ? ? ? 2.8(8) no
C(14) C(15) C(16) C(17) ? ? ? ? .0(10) no
C(15) C(14) C(13) C(18) ? ? ? ? -2.7(8) no
C(15) C(16) C(17) C(18) ? ? ? ? .0(10) no
C(19) P(2) C(25) C(26) ? ? ? ? 107.6(4) no
C(19) P(2) C(25) C(30) ? ? ? ? -68.2(4) no
C(19) P(2) C(31) C(32) ? ? ? ? 178.1(4) no
C(19) P(2) C(31) C(36) ? ? ? ? -0.7(4) no
C(19) C(20) C(21) C(22) ? ? ? ? 0.4(8) no
C(19) C(24) C(23) C(22) ? ? ? ? 0.0(9) no
C(20) C(19) P(2) C(25) ? ? ? ? 174.3(4) no
C(20) C(19) P(2) C(31) ? ? ? ? -74.6(4) no
C(20) C(19) C(24) C(23) ? ? ? ? -1.4(8) no
C(20) C(21) C(22) C(23) ? ? ? ? -1.8(8) no
C(21) C(20) C(19) C(24) ? ? ? ? 1.1(7) no
C(21) C(22) C(23) C(24) ? ? ? ? 1.5(9) no
C(24) C(19) P(2) C(25) ? ? ? ? -7.1(5) no
C(24) C(19) P(2) C(31) ? ? ? ? 104.0(4) no
C(25) P(2) C(31) C(32) ? ? ? ? -73.1(4) no
C(25) P(2) C(31) C(36) ? ? ? ? 108.1(4) no
C(25) C(26) C(27) C(28) ? ? ? ? 0.1(9) no
C(25) C(30) C(29) C(28) ? ? ? ? -0.2(8) no
C(26) C(25) P(2) C(31) ? ? ? ? -2.4(5) no
C(26) C(25) C(30) C(29) ? ? ? ? -0.3(8) no
C(26) C(27) C(28) C(29) ? ? ? ? -1.0(10) no
C(27) C(26) C(25) C(30) ? ? ? ? 0.4(8) no
C(27) C(28) C(29) C(30) ? ? ? ? 0.6(9) no
C(30) C(25) P(2) C(31) ? ? ? ? -178.1(4) no
C(31) C(32) C(33) C(34) ? ? ? ? -0.1(8) no
C(31) C(36) C(35) C(34) ? ? ? ? -0.2(8) no
C(32) C(31) C(36) C(35) ? ? ? ? -1.7(7) no
C(32) C(33) C(34) C(35) ? ? ? ? -1.8(9) no
C(33) C(32) C(31) C(36) ? ? ? ? 1.7(7) no
C(33) C(34) C(35) C(36) ? ? ? ? 1.9(9) no
C(37) P(3) C(43) C(44) ? ? ? ? 2.3(5) no
C(37) P(3) C(43) C(48) ? ? ? ? 179.0(4) no
C(37) P(3) C(49) C(50) ? ? ? ? 90.0(4) no
C(37) P(3) C(49) C(54) ? ? ? ? -85.2(4) no
C(37) C(38) C(39) C(40) ? ? ? ? -0.7(7) no
C(37) C(42) C(41) C(40) ? ? ? ? -1.0(8) no
C(38) C(37) P(3) C(43) ? ? ? ? 59.8(4) no
C(38) C(37) P(3) C(49) ? ? ? ? 168.5(3) no
C(38) C(37) C(42) C(41) ? ? ? ? 0.0(7) no
C(38) C(39) C(40) C(41) ? ? ? ? -0.4(8) no
C(39) C(38) C(37) C(42) ? ? ? ? 0.8(7) no
C(39) C(40) C(41) C(42) ? ? ? ? 1.2(8) no
C(42) C(37) P(3) C(43) ? ? ? ? -119.3(4) no
C(42) C(37) P(3) C(49) ? ? ? ? -10.7(4) no
C(43) P(3) C(49) C(50) ? ? ? ? -159.7(4) no
C(43) P(3) C(49) C(54) ? ? ? ? 25.1(5) no
C(43) C(44) C(45) C(46) ? ? ? ? -1.5(8) no
C(43) C(48) C(47) C(46) ? ? ? ? 1.8(9) no
C(44) C(43) P(3) C(49) ? ? ? ? -107.3(4) no
C(44) C(43) C(48) C(47) ? ? ? ? -2.9(8) no
C(44) C(45) C(46) C(47) ? ? ? ? 0.3(9) no
C(45) C(44) C(43) C(48) ? ? ? ? 2.8(8) no
C(45) C(46) C(47) C(48) ? ? ? ? -0.4(9) no
C(48) C(43) P(3) C(49) ? ? ? ? 69.4(4) no
C(49) C(50) C(51) C(52) ? ? ? ? -1.6(9) no
C(49) C(54) C(53) C(52) ? ? ? ? -0.5(9) no
C(50) C(49) C(54) C(53) ? ? ? ? -0.1(8) no
C(50) C(51) C(52) C(53) ? ? ? ? 1.1(9) no
C(51) C(50) C(49) C(54) ? ? ? ? 1.1(8) no
C(51) C(52) C(53) C(54) ? ? ? ? 0.0(9) no
